data_7064312
loop_
_publ_author_name
'Sathish, Kota'
'Majhi, Subir'
'Parida, Ankita'
'Nagaraju, Sakkani'
'Kashinath, Dhurke'

_publ_section_title
;
 Solvent directed base-enabled diastereodivergent domino cycloaddition of
 isoxazole--oxindole styrenes and Michael additions of isoxazole--styrenes
 with vinyl malononitriles
;
_journal_issue 5
_journal_name_full 'New Journal of Chemistry'
_journal_page_first 2350
_journal_page_last 2355
_journal_paper_doi 10.1039/D5NJ03725E
_journal_volume 50
_journal_year 2026
_chemical_formula_moiety '0.09(C26 H23 N5 O3)'
_chemical_formula_sum 'C H N O'
_chemical_formula_weight 43.03
_space_group_crystal_system orthorhombic
_space_group_IT_number 19
_space_group_name_Hall 'P 2ac 2ab'
_space_group_name_H-M_alt 'P 21 21 21'
_atom_sites_solution_hydrogens mixed
_atom_sites_solution_primary dual
_audit_creation_date 2020-12-02
_audit_creation_method
;
Olex2 1.2-ac4
(compiled 2018.05.17 svn.r3504 for Rigaku Oxford Diffraction, GUI svn.r5492)
;
_audit_update_record
;
2025-09-07 deposited with the CCDC.	2025-12-15 downloaded from the CCDC.
;
_cell_angle_alpha 90
_cell_angle_beta 90
_cell_angle_gamma 90
_cell_formula_units_Z 43
_cell_length_a 9.3410(2)
_cell_length_b 12.3538(3)
_cell_length_c 19.8410(5)
_cell_measurement_reflns_used 6481
_cell_measurement_temperature 304.6(2)
_cell_measurement_theta_max 25.9870
_cell_measurement_theta_min 2.0520
_cell_volume 2289.59(9)
_computing_cell_refinement 'CrysAlisPro 1.171.40.35a (Rigaku OD, 2018)'
_computing_data_collection 'CrysAlisPro 1.171.40.35a (Rigaku OD, 2018)'
_computing_data_reduction 'CrysAlisPro 1.171.40.35a (Rigaku OD, 2018)'
_computing_molecular_graphics 'Olex2 (Dolomanov et al., 2009)'
_computing_publication_material 'Olex2 (Dolomanov et al., 2009)'
_computing_structure_refinement 'ShelXL (Sheldrick, 2015)'
_computing_structure_solution 'ShelXT (Sheldrick, 2015)'
_diffrn_ambient_environment air
_diffrn_ambient_temperature 304.6(2)
_diffrn_detector 'CCD plate'
_diffrn_detector_area_resol_mean 10.0000
_diffrn_detector_type HyPix3000
_diffrn_measured_fraction_theta_full 1.000
_diffrn_measured_fraction_theta_max 0.961
_diffrn_measurement_details
;
List of Runs (angles in degrees, time in seconds):

  # Type    Start    End  Width  t~exp~   \w     \q     \k     \f   Frames
#--------------------------------------------------------------------------
  1  \w    -69.00 -36.00   0.50    5.00    --  -14.97 125.00  90.00   66
  2  \w    -46.00 -21.00   0.50    5.00    --  -14.97 126.00 127.00   50
  3  \w    -38.00  58.00   0.50    5.00    --  -14.97  30.00  90.00  192
  4  \w     31.00  77.00   0.50    5.00    --   16.22  30.00  90.00   92
  5  \w     -7.00  18.00   0.50    5.00    --   16.22  30.00  90.00   50
  6  \w      9.00  60.00   0.50    5.00    --   16.22-121.00 137.00  102
  7  \w    -58.00 -13.00   0.50    5.00    --  -14.97 125.00 -60.00   90
  8  \w    -45.00 -10.00   0.50    5.00    --  -14.97 125.00 -90.00   70
  9  \w     13.00  48.00   0.50    5.00    --   16.22 -10.00-119.00   70
 10  \w    -49.00 -23.00   0.50    5.00    --   16.22 -10.00-119.00   52
;
_diffrn_measurement_device 'four-circle diffractometer'
_diffrn_measurement_device_type 'XtaLAB Synergy, Single source at offset/far, HyPix3000'
_diffrn_measurement_method '\w scans'
_diffrn_orient_matrix_type 'CrysAlisPro convention (1999,Acta A55,543-557)'
_diffrn_orient_matrix_UB_11 -0.0084840000
_diffrn_orient_matrix_UB_12 -0.0010016000
_diffrn_orient_matrix_UB_13 0.0355049000
_diffrn_orient_matrix_UB_21 0.0055369000
_diffrn_orient_matrix_UB_22 -0.0572620000
_diffrn_orient_matrix_UB_23 -0.0003279000
_diffrn_orient_matrix_UB_31 0.0752761000
_diffrn_orient_matrix_UB_32 0.0041212000
_diffrn_orient_matrix_UB_33 0.0040547000
_diffrn_radiation_monochromator mirror
_diffrn_radiation_probe x-ray
_diffrn_radiation_type MoK\a
_diffrn_radiation_wavelength 0.71073
_diffrn_reflns_av_R_equivalents 0.0292
_diffrn_reflns_av_unetI/netI 0.0441
_diffrn_reflns_Laue_measured_fraction_full 1.000
_diffrn_reflns_Laue_measured_fraction_max 0.961
_diffrn_reflns_limit_h_max 11
_diffrn_reflns_limit_h_min -6
_diffrn_reflns_limit_k_max 15
_diffrn_reflns_limit_k_min -15
_diffrn_reflns_limit_l_max 24
_diffrn_reflns_limit_l_min -25
_diffrn_reflns_number 12731
_diffrn_reflns_point_group_measured_fraction_full 0.991
_diffrn_reflns_point_group_measured_fraction_max 0.935
_diffrn_reflns_theta_full 25.242
_diffrn_reflns_theta_max 26.994
_diffrn_reflns_theta_min 1.942
_diffrn_source 'micro-focus sealed X-ray tube'
_diffrn_source_type 'PhotonJet (Mo) X-ray Source'
_exptl_absorpt_coefficient_mu 0.121
_exptl_absorpt_correction_T_max 1.00000
_exptl_absorpt_correction_T_min 0.59154
_exptl_absorpt_correction_type multi-scan
_exptl_absorpt_process_details
;
CrysAlisPro 1.171.40.35a (Rigaku Oxford Diffraction, 2018)
Empirical absorption correction using spherical harmonics,
 implemented in SCALE3 ABSPACK scaling algorithm.
;
_exptl_crystal_density_diffrn 1.342
_exptl_crystal_F_000 946
_refine_diff_density_max 0.267
_refine_diff_density_min -0.428
_refine_diff_density_rms 0.085
_refine_ls_abs_structure_details
;
 Flack x determined using 1151 quotients [(I+)-(I-)]/[(I+)+(I-)]
 (Parsons, Flack and Wagner, Acta Cryst. B69 (2013) 249-259).
;
_refine_ls_abs_structure_Flack -0.2(7)
_refine_ls_extinction_method none
_refine_ls_goodness_of_fit_ref 1.055
_refine_ls_hydrogen_treatment constr
_refine_ls_matrix_type full
_refine_ls_number_parameters 309
_refine_ls_number_reflns 4665
_refine_ls_number_restraints 0
_refine_ls_restrained_S_all 1.055
_refine_ls_R_factor_all 0.0794
_refine_ls_R_factor_gt 0.0599
_refine_ls_shift/su_max 0.001
_refine_ls_shift/su_mean 0.000
_refine_ls_structure_factor_coef Fsqd
_refine_ls_weighting_details 'w=1/[\s^2^(Fo^2^)+(0.1106P)^2^] where P=(Fo^2^+2Fc^2^)/3'
_refine_ls_weighting_scheme calc
_refine_ls_wR_factor_gt 0.1617
_refine_ls_wR_factor_ref 0.1825
_reflns_Friedel_coverage 0.717
_reflns_Friedel_fraction_full 0.979
_reflns_Friedel_fraction_max 0.901
_reflns_number_gt 3521
_reflns_number_total 4665
_reflns_threshold_expression 'I > 2\s(I)'
_cod_data_source_file d5nj03725e2.cif
_cod_data_source_block extr17
_cod_database_code 7064312
_shelx_shelxl_version_number 2016/4
_chemical_oxdiff_formula 'C H N O'
_shelx_space_group_comment
;
The symmetry employed for this shelxl refinement is uniquely defined
by the following loop, which should always be used as a source of
symmetry information in preference to the above space-group names.
They are only intended as comments.
;
_reflns_odcompleteness_completeness 99.67
_reflns_odcompleteness_iscentric 1
_reflns_odcompleteness_theta 26.32
_olex2_refinement_description
;
1. Fixed Uiso
 At 1.2 times of:
  All C(H) groups, All C(H,H) groups, All N(H) groups, All N(H,H) groups
 At 1.5 times of:
  All C(H,H,H) groups
2.a Rotating group:
 N005(H00A,H00B)
2.b Ternary CH refined with riding coordinates:
 C00E(H00E), C00O(H00O)
2.c Secondary CH2 refined with riding coordinates:
 C00P(H00C,H00D), C00S(H00F,H00G), C00U(H00H,H00I), C00V(H00K,H00L)
2.d Aromatic/amide H refined with riding coordinates:
 N002(H002), C009(H009), C00J(H00J), C00M(H00M), C00Q(H00Q), C00R(H00R),
 C00T(H00T), C00X(H00X)
2.e Idealised Me refined as rotating group:
 C00W(H00N,H00P,H00S)
;
_olex2_submission_special_instructions 'No special instructions were received'
_oxdiff_exptl_absorpt_empirical_details
;
Empirical correction (ABSPACK) includes:
- Absorption correction using spherical harmonics
- Frame scaling
;
_oxdiff_exptl_absorpt_empirical_full_max 1.394
_oxdiff_exptl_absorpt_empirical_full_min 0.699

loop_
_space_group_symop_operation_xyz
'x, y, z'
'-x+1/2, -y, z+1/2'
'-x, y+1/2, -z+1/2'
'x+1/2, -y+1/2, -z'

loop_
_atom_site_label
_atom_site_type_symbol
_atom_site_fract_x
_atom_site_fract_y
_atom_site_fract_z
_atom_site_U_iso_or_equiv
_atom_site_adp_type
_atom_site_occupancy
_atom_site_site_symmetry_order
_atom_site_calc_flag
_atom_site_refinement_flags_posn
_atom_site_refinement_flags_adp
_atom_site_refinement_flags_occupancy
_atom_site_disorder_assembly
_atom_site_disorder_group
O001 O 0.4343(3) 0.2750(3) 0.69927(16) 0.0569(8) Uani 1 1 d . . . . .
N002 N 0.2472(3) 0.6014(3) 0.70948(15) 0.0414(8) Uani 1 1 d . . . . .
H002 H 0.197576 0.610263 0.673390 0.050 Uiso 1 1 calc R . . . .
N003 N 0.1937(4) 0.3151(3) 0.69613(17) 0.0444(8) Uani 1 1 d . . . . .
N004 N 0.5469(5) 0.5115(4) 0.8047(2) 0.0599(10) Uani 1 1 d . . . . .
N005 N 0.3839(4) 0.2659(3) 0.53877(19) 0.0531(9) Uani 1 1 d . . . . .
H00A H 0.447282 0.245741 0.509600 0.064 Uiso 1 1 d GR . . . .
H00B H 0.389388 0.222753 0.573016 0.064 Uiso 1 1 d GR . . . .
O006 O 0.6402(4) 0.4821(5) 0.7660(2) 0.0943(14) Uani 1 1 d . . . . .
C007 C 0.4132(4) 0.3689(3) 0.55657(19) 0.0394(9) Uani 1 1 d . . . . .
C008 C 0.4987(4) 0.4360(3) 0.5199(2) 0.0420(9) Uani 1 1 d . . . . .
C009 C 0.2091(4) 0.6393(4) 0.7736(2) 0.0489(10) Uani 1 1 d . . . . .
H009 H 0.127058 0.678049 0.784658 0.059 Uiso 1 1 calc R . . . .
C00A C 0.3316(4) 0.3236(3) 0.67601(19) 0.0425(9) Uani 1 1 d . . . . .
N00B N 0.6200(5) 0.3557(4) 0.4143(2) 0.0702(12) Uani 1 1 d . . . . .
C00C C 0.1036(4) 0.3764(3) 0.6546(2) 0.0427(9) Uani 1 1 d . . . . .
O00D O 0.5604(5) 0.5091(4) 0.86593(17) 0.0970(14) Uani 1 1 d . . . . .
C00E C 0.4538(4) 0.5959(3) 0.59657(19) 0.0419(9) Uani 1 1 d . . . . .
H00E H 0.359486 0.621395 0.581903 0.050 Uiso 1 1 calc R . . . .
C00F C 0.3409(4) 0.4094(3) 0.61983(19) 0.0381(9) Uani 1 1 d . . . . .
C00G C 0.1827(4) 0.4329(3) 0.6072(2) 0.0389(9) Uani 1 1 d . . . . .
C00H C 0.5655(5) 0.3928(4) 0.4604(2) 0.0499(10) Uani 1 1 d . . . . .
C00I C 0.3725(5) 0.5491(3) 0.7130(2) 0.0439(10) Uani 1 1 d . . . . .
C00J C 0.6226(5) 0.6083(4) 0.5001(2) 0.0542(11) Uani 1 1 d . . . . .
H00J H 0.666079 0.575773 0.463104 0.065 Uiso 1 1 calc R . . . .
C00K C 0.5299(4) 0.5495(3) 0.5365(2) 0.0413(9) Uani 1 1 d . . . . .
C00L C 0.4166(4) 0.5530(3) 0.7782(2) 0.0457(10) Uani 1 1 d . . . . .
C00M C 0.1163(5) 0.4921(4) 0.5574(2) 0.0477(10) Uani 1 1 d . . . . .
H00M H 0.169459 0.528576 0.524882 0.057 Uiso 1 1 calc R . . . .
C00N C 0.3091(5) 0.6105(4) 0.8142(2) 0.0548(11) Uani 1 1 d . . . . .
C00O C 0.4316(4) 0.5055(3) 0.64937(18) 0.0393(8) Uani 1 1 d . . . . .
H00O H 0.526500 0.476273 0.659937 0.047 Uiso 1 1 calc R . . . .
C00P C 0.5357(6) 0.6920(4) 0.6250(2) 0.0569(12) Uani 1 1 d . . . . .
H00C H 0.625086 0.667343 0.644594 0.068 Uiso 1 1 calc R . . . .
H00D H 0.479769 0.726346 0.660139 0.068 Uiso 1 1 calc R . . . .
C00Q C -0.0335(5) 0.4960(4) 0.5570(3) 0.0609(12) Uani 1 1 d . . . . .
H00Q H -0.081068 0.535073 0.523767 0.073 Uiso 1 1 calc R . . . .
C00R C -0.0438(5) 0.3809(4) 0.6556(2) 0.0559(11) Uani 1 1 d . . . . .
H00R H -0.096904 0.344612 0.688187 0.067 Uiso 1 1 calc R . . . .
C00S C 0.5666(6) 0.7735(4) 0.5690(3) 0.0601(12) Uani 1 1 d . . . . .
H00F H 0.477184 0.797053 0.548879 0.072 Uiso 1 1 calc R . . . .
H00G H 0.614017 0.836425 0.587788 0.072 Uiso 1 1 calc R . . . .
C00T C -0.1098(5) 0.4424(4) 0.6053(3) 0.0650(14) Uani 1 1 d . . . . .
H00T H -0.209197 0.447067 0.604691 0.078 Uiso 1 1 calc R . . . .
C00U C 0.1436(5) 0.2344(4) 0.7442(2) 0.0587(12) Uani 1 1 d . . . . .
H00H H 0.221412 0.184418 0.753240 0.070 Uiso 1 1 calc R . . . .
H00I H 0.066849 0.193422 0.723428 0.070 Uiso 1 1 calc R . . . .
C00V C 0.6600(6) 0.7236(4) 0.5157(3) 0.0680(14) Uani 1 1 d . . . . .
H00K H 0.652072 0.766117 0.474782 0.082 Uiso 1 1 calc R . . . .
H00L H 0.758817 0.726829 0.530547 0.082 Uiso 1 1 calc R . . . .
C00W C 0.3006(6) 0.6387(6) 0.8873(2) 0.0839(18) Uani 1 1 d . . . . .
H00N H 0.380601 0.683557 0.899240 0.126 Uiso 1 1 calc GR . . . .
H00P H 0.302584 0.573629 0.913696 0.126 Uiso 1 1 calc GR . . . .
H00S H 0.213141 0.677122 0.895884 0.126 Uiso 1 1 calc GR . . . .
C00X C 0.0913(7) 0.2779(7) 0.8095(3) 0.100(2) Uani 1 1 d . . . . .
H00X H 0.061762 0.226116 0.840582 0.120 Uiso 1 1 calc R . . . .
C00Y C 0.0811(13) 0.3734(9) 0.8287(5) 0.143(4) Uani 1 1 d . . . . .

loop_
_atom_site_aniso_label
_atom_site_aniso_U_11
_atom_site_aniso_U_22
_atom_site_aniso_U_33
_atom_site_aniso_U_23
_atom_site_aniso_U_13
_atom_site_aniso_U_12
O001 0.0537(19) 0.0599(18) 0.0570(18) 0.0122(15) -0.0072(15) 0.0126(16)
N002 0.0342(16) 0.0554(19) 0.0346(16) -0.0120(15) -0.0067(13) 0.0137(15)
N003 0.0450(19) 0.0473(18) 0.0407(18) 0.0056(15) -0.0002(14) 0.0033(16)
N004 0.058(2) 0.069(2) 0.053(2) 0.001(2) -0.0119(19) -0.005(2)
N005 0.067(2) 0.0434(19) 0.049(2) -0.0053(17) -0.0004(18) 0.0013(18)
O006 0.067(2) 0.143(4) 0.073(2) -0.018(3) -0.015(2) 0.031(3)
C007 0.041(2) 0.0388(19) 0.0383(19) -0.0029(17) -0.0055(16) 0.0023(18)
C008 0.044(2) 0.044(2) 0.038(2) -0.0019(17) 0.0006(16) 0.0047(18)
C009 0.039(2) 0.062(3) 0.046(2) -0.022(2) 0.0114(18) 0.007(2)
C00A 0.049(2) 0.041(2) 0.038(2) 0.0010(17) -0.0043(17) 0.0060(19)
N00B 0.080(3) 0.074(3) 0.057(2) -0.010(2) 0.012(2) 0.010(2)
C00C 0.042(2) 0.044(2) 0.042(2) 0.0003(18) -0.0038(17) 0.0015(18)
O00D 0.098(3) 0.142(4) 0.051(2) 0.021(3) -0.019(2) -0.006(3)
C00E 0.045(2) 0.0381(19) 0.043(2) -0.0016(17) -0.0039(17) -0.0009(19)
C00F 0.039(2) 0.0373(19) 0.0383(19) 0.0010(17) -0.0018(16) 0.0012(16)
C00G 0.037(2) 0.0365(19) 0.043(2) -0.0025(16) -0.0036(16) 0.0024(16)
C00H 0.047(2) 0.054(2) 0.050(2) -0.001(2) -0.002(2) 0.005(2)
C00I 0.045(2) 0.042(2) 0.045(2) -0.0051(18) -0.0023(18) -0.0032(18)
C00J 0.051(2) 0.057(3) 0.055(3) 0.004(2) 0.007(2) 0.003(2)
C00K 0.041(2) 0.041(2) 0.042(2) 0.0008(17) -0.0040(17) 0.0040(17)
C00L 0.045(2) 0.051(2) 0.042(2) -0.0023(18) -0.0027(18) -0.009(2)
C00M 0.049(2) 0.046(2) 0.048(2) 0.010(2) -0.0067(18) 0.0039(19)
C00N 0.059(3) 0.059(3) 0.047(2) -0.011(2) 0.013(2) -0.014(2)
C00O 0.038(2) 0.0417(19) 0.0386(19) -0.0061(18) -0.0017(16) 0.0011(18)
C00P 0.068(3) 0.044(2) 0.059(3) -0.008(2) -0.003(2) -0.010(2)
C00Q 0.054(3) 0.058(3) 0.071(3) 0.009(3) -0.017(2) 0.010(2)
C00R 0.043(2) 0.064(3) 0.061(3) 0.010(2) 0.002(2) 0.003(2)
C00S 0.066(3) 0.039(2) 0.075(3) 0.003(2) -0.004(3) -0.008(2)
C00T 0.035(2) 0.071(3) 0.088(4) 0.011(3) -0.003(2) 0.008(2)
C00U 0.056(3) 0.068(3) 0.052(3) 0.015(2) 0.003(2) -0.005(2)
C00V 0.078(4) 0.053(3) 0.073(3) 0.004(3) 0.011(3) -0.014(3)
C00W 0.080(4) 0.120(5) 0.052(3) -0.025(3) 0.018(3) -0.014(4)
C00X 0.099(5) 0.151(7) 0.050(3) 0.019(4) 0.010(3) 0.007(5)
C00Y 0.174(9) 0.141(8) 0.114(6) -0.049(6) 0.014(6) 0.007(7)

loop_
_atom_type_symbol
_atom_type_description
_atom_type_scat_dispersion_real
_atom_type_scat_dispersion_imag
_atom_type_scat_source
C C 0.0033 0.0016 'International Tables Vol C Tables 4.2.6.8 and 6.1.1.4'
H H 0.0000 0.0000 'International Tables Vol C Tables 4.2.6.8 and 6.1.1.4'
N N 0.0061 0.0033 'International Tables Vol C Tables 4.2.6.8 and 6.1.1.4'
O O 0.0106 0.0060 'International Tables Vol C Tables 4.2.6.8 and 6.1.1.4'

loop_
_geom_angle_atom_site_label_1
_geom_angle_atom_site_label_2
_geom_angle_atom_site_label_3
_geom_angle
_geom_angle_site_symmetry_1
_geom_angle_site_symmetry_3
_geom_angle_publ_flag
C009 N002 H002 125.2 . . ?
C00I N002 H002 125.2 . . ?
C00I N002 C009 109.6(3) . . ?
C00A N003 C00C 110.9(3) . . ?
C00A N003 C00U 123.5(3) . . ?
C00C N003 C00U 124.2(4) . . ?
O006 N004 O00D 123.1(5) . . ?
O006 N004 C00L 119.1(4) . . ?
O00D N004 C00L 117.8(4) . . ?
H00A N005 H00B 107.9 . . ?
C007 N005 H00A 108.0 . . ?
C007 N005 H00B 111.3 . . ?
N005 C007 C008 123.6(4) . . ?
N005 C007 C00F 116.0(4) . . ?
C008 C007 C00F 120.3(3) . . ?
C007 C008 C00H 117.8(4) . . ?
C007 C008 C00K 125.2(4) . . ?
C00H C008 C00K 116.9(4) . . ?
N002 C009 H009 126.5 . . ?
C00N C009 N002 107.0(4) . . ?
C00N C009 H009 126.5 . . ?
O001 C00A N003 126.7(4) . . ?
O001 C00A C00F 124.5(4) . . ?
N003 C00A C00F 108.7(3) . . ?
C00G C00C N003 110.6(3) . . ?
C00R C00C N003 127.9(4) . . ?
C00R C00C C00G 121.5(4) . . ?
C00K C00E H00E 108.2 . . ?
C00K C00E C00O 109.0(3) . . ?
C00K C00E C00P 110.7(4) . . ?
C00O C00E H00E 108.2 . . ?
C00P C00E H00E 108.2 . . ?
C00P C00E C00O 112.4(3) . . ?
C007 C00F C00A 113.5(3) . . ?
C007 C00F C00G 111.0(3) . . ?
C007 C00F C00O 108.6(3) . . ?
C00A C00F C00O 106.3(3) . . ?
C00G C00F C00A 101.3(3) . . ?
C00G C00F C00O 116.0(3) . . ?
C00C C00G C00F 107.9(3) . . ?
C00M C00G C00C 121.0(4) . . ?
C00M C00G C00F 131.0(4) . . ?
N00B C00H C008 177.9(5) . . ?
N002 C00I C00L 107.3(4) . . ?
N002 C00I C00O 117.2(3) . . ?
C00L C00I C00O 135.4(4) . . ?
C00K C00J H00J 118.2 . . ?
C00K C00J C00V 123.6(4) . . ?
C00V C00J H00J 118.2 . . ?
C008 C00K C00E 116.6(3) . . ?
C00J C00K C008 121.6(4) . . ?
C00J C00K C00E 121.7(4) . . ?
N004 C00L C00N 126.7(4) . . ?
C00I C00L N004 126.9(4) . . ?
C00I C00L C00N 106.4(4) . . ?
C00G C00M H00M 120.9 . . ?
C00G C00M C00Q 118.2(4) . . ?
C00Q C00M H00M 120.9 . . ?
C009 C00N C00L 109.7(4) . . ?
C009 C00N C00W 120.4(5) . . ?
C00L C00N C00W 130.0(5) . . ?
C00E C00O C00F 111.5(3) . . ?
C00E C00O H00O 106.8 . . ?
C00F C00O H00O 106.8 . . ?
C00I C00O C00E 111.4(3) . . ?
C00I C00O C00F 113.1(3) . . ?
C00I C00O H00O 106.8 . . ?
C00E C00P H00C 109.7 . . ?
C00E C00P H00D 109.7 . . ?
C00E C00P C00S 109.9(4) . . ?
H00C C00P H00D 108.2 . . ?
C00S C00P H00C 109.7 . . ?
C00S C00P H00D 109.7 . . ?
C00M C00Q H00Q 119.9 . . ?
C00T C00Q C00M 120.1(4) . . ?
C00T C00Q H00Q 119.9 . . ?
C00C C00R H00R 121.5 . . ?
C00C C00R C00T 116.9(4) . . ?
C00T C00R H00R 121.5 . . ?
C00P C00S H00F 109.5 . . ?
C00P C00S H00G 109.5 . . ?
H00F C00S H00G 108.1 . . ?
C00V C00S C00P 110.6(4) . . ?
C00V C00S H00F 109.5 . . ?
C00V C00S H00G 109.5 . . ?
C00Q C00T C00R 122.3(4) . . ?
C00Q C00T H00T 118.9 . . ?
C00R C00T H00T 118.9 . . ?
N003 C00U H00H 108.4 . . ?
N003 C00U H00I 108.4 . . ?
N003 C00U C00X 115.4(5) . . ?
H00H C00U H00I 107.5 . . ?
C00X C00U H00H 108.4 . . ?
C00X C00U H00I 108.4 . . ?
C00J C00V C00S 113.6(4) . . ?
C00J C00V H00K 108.8 . . ?
C00J C00V H00L 108.8 . . ?
C00S C00V H00K 108.8 . . ?
C00S C00V H00L 108.8 . . ?
H00K C00V H00L 107.7 . . ?
C00N C00W H00N 109.5 . . ?
C00N C00W H00P 109.5 . . ?
C00N C00W H00S 109.5 . . ?
H00N C00W H00P 109.5 . . ?
H00N C00W H00S 109.5 . . ?
H00P C00W H00S 109.5 . . ?
C00U C00X H00X 115.3 . . ?
C00Y C00X C00U 129.4(8) . . ?
C00Y C00X H00X 115.3 . . ?

loop_
_geom_bond_atom_site_label_1
_geom_bond_atom_site_label_2
_geom_bond_distance
_geom_bond_site_symmetry_2
_geom_bond_publ_flag
O001 C00A 1.223(5) . ?
N002 H002 0.8600 . ?
N002 C009 1.402(5) . ?
N002 C00I 1.338(5) . ?
N003 C00A 1.352(5) . ?
N003 C00C 1.400(5) . ?
N003 C00U 1.457(6) . ?
N004 O006 1.218(5) . ?
N004 O00D 1.221(5) . ?
N004 C00L 1.422(6) . ?
N005 H00A 0.8648 . ?
N005 H00B 0.8654 . ?
N005 C007 1.349(5) . ?
C007 C008 1.362(5) . ?
C007 C00F 1.510(5) . ?
C008 C00H 1.437(6) . ?
C008 C00K 1.470(5) . ?
C009 H009 0.9300 . ?
C009 C00N 1.283(6) . ?
C00A C00F 1.540(5) . ?
N00B C00H 1.144(6) . ?
C00C C00G 1.386(6) . ?
C00C C00R 1.378(6) . ?
C00E H00E 0.9800 . ?
C00E C00K 1.502(6) . ?
C00E C00O 1.546(5) . ?
C00E C00P 1.520(6) . ?
C00F C00G 1.527(6) . ?
C00F C00O 1.571(5) . ?
C00G C00M 1.377(5) . ?
C00I C00L 1.358(6) . ?
C00I C00O 1.479(5) . ?
C00J H00J 0.9300 . ?
C00J C00K 1.341(6) . ?
C00J C00V 1.499(7) . ?
C00L C00N 1.422(6) . ?
C00M H00M 0.9300 . ?
C00M C00Q 1.400(6) . ?
C00N C00W 1.493(6) . ?
C00O H00O 0.9800 . ?
C00P H00C 0.9700 . ?
C00P H00D 0.9700 . ?
C00P C00S 1.527(6) . ?
C00Q H00Q 0.9300 . ?
C00Q C00T 1.366(7) . ?
C00R H00R 0.9300 . ?
C00R C00T 1.398(7) . ?
C00S H00F 0.9700 . ?
C00S H00G 0.9700 . ?
C00S C00V 1.502(7) . ?
C00T H00T 0.9300 . ?
C00U H00H 0.9700 . ?
C00U H00I 0.9700 . ?
C00U C00X 1.485(8) . ?
C00V H00K 0.9700 . ?
C00V H00L 0.9700 . ?
C00W H00N 0.9600 . ?
C00W H00P 0.9600 . ?
C00W H00S 0.9600 . ?
C00X H00X 0.9300 . ?
C00X C00Y 1.243(10) . ?
